data_7701653
loop_
_publ_author_name
'Kalaiarasi, G.'
'Dharani, S.'
'Lynch, V. M.'
'Prabhakaran, R.'

_publ_section_title
;
 para metallation of 3-acetyl-chromen-2-one Schiff bases in tetranuclear
 palladacycles: focus on their biomolecular interaction and in vitro
 cytotoxicity.
;
_journal_issue 33
_journal_name_full 'Dalton transactions (Cambridge, England : 2003)'
_journal_page_first 12496
_journal_page_last 12511
_journal_paper_doi 10.1039/c9dt02663k
_journal_volume 48
_journal_year 2019
_chemical_formula_moiety '4 C12 H9 N3 O2 S 2-, 4 Pd 2+, 6 C3 H7 N O'
_chemical_formula_sum 'C66 H78 N18 O14 Pd4 S4'
_chemical_formula_weight 1901.30
_space_group_crystal_system tetragonal
_space_group_IT_number 88
_space_group_name_Hall '-I 4ad'
_space_group_name_H-M_alt 'I 41/a :2'
_atom_sites_solution_hydrogens mixed
_audit_creation_method SHELXL-2016/6
_audit_update_record
;
2019-07-19 deposited with the CCDC.	2019-07-30 downloaded from the CCDC.
;
_cell_angle_alpha 90
_cell_angle_beta 90
_cell_angle_gamma 90
_cell_formula_units_Z 4
_cell_length_a 13.984(2)
_cell_length_b 13.984(2)
_cell_length_c 37.261(6)
_cell_measurement_reflns_used 9415
_cell_measurement_temperature 100(2)
_cell_measurement_theta_max 25.0
_cell_measurement_theta_min 1.55
_cell_volume 7286.5(19)
_computing_cell_refinement 'CrystalClear (Rigaku Inc., 2008)'
_computing_data_collection 'CrystalClear (Rigaku Inc., 2008)'
_computing_data_reduction 'CrystalClear (Rigaku Inc., 2008)'
_computing_molecular_graphics 'XP SHELXTL/PC, Siemens Analytical'
_computing_publication_material 'XP SHELXTL/PC, Siemens Analytical'
_computing_structure_refinement 'SHELXL-2016/6 (Sheldrick, 2015)'
_computing_structure_solution
;

Sheldrick, G. M.  (2015). SHELXT.  Acta Cryst. A71, 3-8.
;
_diffrn_ambient_temperature 100(2)
_diffrn_measured_fraction_theta_full 0.998
_diffrn_measured_fraction_theta_max 0.995
_diffrn_measurement_device_type 'Rigaku AFC-12 with Saturn 724+ CCD'
_diffrn_measurement_method \w-scans
_diffrn_radiation_type MoK\a
_diffrn_radiation_wavelength 0.71073
_diffrn_reflns_av_R_equivalents 0.1194
_diffrn_reflns_av_unetI/netI 0.0683
_diffrn_reflns_Laue_measured_fraction_full 0.998
_diffrn_reflns_Laue_measured_fraction_max 0.995
_diffrn_reflns_limit_h_max 16
_diffrn_reflns_limit_h_min -16
_diffrn_reflns_limit_k_max 15
_diffrn_reflns_limit_k_min -16
_diffrn_reflns_limit_l_max 44
_diffrn_reflns_limit_l_min -44
_diffrn_reflns_number 31890
_diffrn_reflns_point_group_measured_fraction_full 0.998
_diffrn_reflns_point_group_measured_fraction_max 0.995
_diffrn_reflns_theta_full 25.242
_diffrn_reflns_theta_max 25.341
_diffrn_reflns_theta_min 3.004
_diffrn_source 'sealed fine focus tube'
_exptl_absorpt_coefficient_mu 1.163
_exptl_absorpt_correction_T_max 1.00
_exptl_absorpt_correction_T_min 0.547
_exptl_absorpt_correction_type multi-scan
_exptl_absorpt_process_details
;
Abscor. T. Higashi (2001). The Rigaku Corporation, Tokyo, Japan.
;
_exptl_crystal_colour red
_exptl_crystal_density_diffrn 1.733
_exptl_crystal_description prism
_exptl_crystal_F_000 3840
_exptl_crystal_size_max 0.080
_exptl_crystal_size_mid 0.040
_exptl_crystal_size_min 0.040
_refine_diff_density_max 0.987
_refine_diff_density_min -0.636
_refine_diff_density_rms 0.134
_refine_ls_extinction_method none
_refine_ls_goodness_of_fit_ref 1.055
_refine_ls_hydrogen_treatment mixed
_refine_ls_matrix_type full
_refine_ls_number_parameters 275
_refine_ls_number_reflns 3327
_refine_ls_number_restraints 24
_refine_ls_restrained_S_all 1.051
_refine_ls_R_factor_all 0.0827
_refine_ls_R_factor_gt 0.0573
_refine_ls_shift/su_max 0.000
_refine_ls_shift/su_mean 0.000
_refine_ls_structure_factor_coef Fsqd
_refine_ls_weighting_details 'w=1/[\s^2^(Fo^2^)+(0.0463P)^2^+79.4940P] where P=(Fo^2^+2Fc^2^)/3'
_refine_ls_weighting_scheme calc
_refine_ls_wR_factor_gt 0.1150
_refine_ls_wR_factor_ref 0.1244
_reflns_Friedel_coverage 0.000
_reflns_number_gt 2559
_reflns_number_total 3327
_reflns_threshold_expression 'I > 2\s(I)'
_cod_data_source_file c9dt02663k2.cif
_cod_data_source_block PDA2
_cod_original_cell_volume 7287(2)
_cod_original_sg_symbol_H-M 'I 41/a'
_cod_database_code 7701653
_shelx_shelxl_version_number 2016/6
_shelx_space_group_comment
;
The symmetry employed for this shelxl refinement is uniquely defined
by the following loop, which should always be used as a source of
symmetry information in preference to the above space-group names.
They are only intended as comments.
;
_shelx_estimated_absorpt_t_min 0.913
_shelx_estimated_absorpt_t_max 0.955

loop_
_space_group_symop_operation_xyz
'x, y, z'
'-y+3/4, x+1/4, z+1/4'
'-x+1/2, -y, z+1/2'
'y+3/4, -x+3/4, z+3/4'
'x+1/2, y+1/2, z+1/2'
'-y+5/4, x+3/4, z+3/4'
'-x+1, -y+1/2, z+1'
'y+5/4, -x+5/4, z+5/4'
'-x, -y, -z'
'y-3/4, -x-1/4, -z-1/4'
'x-1/2, y, -z-1/2'
'-y-3/4, x-3/4, -z-3/4'
'-x+1/2, -y+1/2, -z+1/2'
'y-1/4, -x+1/4, -z+1/4'
'x, y+1/2, -z'
'-y-1/4, x-1/4, -z-1/4'

loop_
_atom_site_label
_atom_site_type_symbol
_atom_site_fract_x
_atom_site_fract_y
_atom_site_fract_z
_atom_site_U_iso_or_equiv
_atom_site_adp_type
_atom_site_occupancy
_atom_site_site_symmetry_order
_atom_site_calc_flag
_atom_site_refinement_flags_posn
_atom_site_refinement_flags_adp
_atom_site_refinement_flags_occupancy
_atom_site_disorder_assembly
_atom_site_disorder_group
Pd1 Pd 0.47756(3) 0.36233(3) 0.41847(2) 0.01474(17) Uani 1 1 d . . . . .
S1 S 0.36325(12) 0.35341(12) 0.37238(4) 0.0182(4) Uani 1 1 d . . . . .
O1 O 0.5861(3) 0.4120(3) 0.54181(12) 0.0245(11) Uani 1 1 d . . . . .
O2 O 0.4382(4) 0.3819(4) 0.55848(12) 0.0310(12) Uani 1 1 d . . . . .
N1 N 0.3626(4) 0.3404(4) 0.44958(13) 0.0170(12) Uani 1 1 d . . . . .
N2 N 0.2721(4) 0.3185(4) 0.43627(14) 0.0204(12) Uani 1 1 d . . . . .
N3 N 0.1860(5) 0.2892(5) 0.38511(18) 0.0276(14) Uani 1 1 d . . . . .
C1 C 0.5407(5) 0.3789(4) 0.46838(17) 0.0188(14) Uani 1 1 d . . . . .
C2 C 0.4725(5) 0.3699(4) 0.49500(16) 0.0198(14) Uani 1 1 d . . . . .
C3 C 0.4933(5) 0.3867(4) 0.53338(17) 0.0197(15) Uani 1 1 d . . . . .
C4 C 0.6565(5) 0.4189(5) 0.51586(18) 0.0235(16) Uani 1 1 d . . . . .
C5 C 0.7485(5) 0.4428(5) 0.5291(2) 0.0286(17) Uani 1 1 d . . . . .
H5 H 0.757982 0.455957 0.553837 0.034 Uiso 1 1 calc R U . . .
C6 C 0.8245(5) 0.4465(5) 0.5052(2) 0.0317(18) Uani 1 1 d . . . . .
H6 H 0.886874 0.461222 0.513695 0.038 Uiso 1 1 calc R U . . .
C7 C 0.8096(5) 0.4287(5) 0.46879(19) 0.0271(16) Uani 1 1 d . . . . .
H7 H 0.861739 0.430685 0.452469 0.033 Uiso 1 1 calc R U . . .
C8 C 0.7176(5) 0.4079(5) 0.45645(19) 0.0239(16) Uani 1 1 d . . . . .
H8 H 0.708478 0.397142 0.431513 0.029 Uiso 1 1 calc R U . . .
C9 C 0.6377(5) 0.4024(4) 0.47950(18) 0.0206(15) Uani 1 1 d . . . . .
C10 C 0.3750(5) 0.3433(4) 0.48443(17) 0.0189(14) Uani 1 1 d . . . . .
C11 C 0.2667(5) 0.3146(5) 0.40114(16) 0.0172(14) Uani 1 1 d . . . . .
C12 C 0.2949(5) 0.3207(5) 0.51017(18) 0.0253(16) Uani 1 1 d . . . . .
H12A H 0.243900 0.286798 0.497404 0.038 Uiso 1 1 calc R U . . .
H12B H 0.269572 0.380331 0.520198 0.038 Uiso 1 1 calc R U . . .
H12C H 0.319261 0.280358 0.529635 0.038 Uiso 1 1 calc R U . . .
O1B O 0.010(3) 0.241(3) 0.4248(2) 0.033(6) Uani 0.5 1 d . U P A -1
N1B N 0.003(5) 0.244(4) 0.4859(3) 0.034(4) Uani 0.5 1 d . U P A -1
C1B C -0.0295(11) 0.2136(11) 0.4550(4) 0.035(3) Uani 0.5 1 d . U P A -1
H1B H -0.082564 0.171194 0.454316 0.042 Uiso 0.5 1 calc R U P A -1
C2B C 0.0545(11) 0.3486(12) 0.4830(5) 0.040(4) Uani 0.5 1 d . U P A -1
H2B1 H 0.019244 0.388644 0.465917 0.060 Uiso 0.5 1 calc R U P A -1
H2B2 H 0.120437 0.340486 0.474611 0.060 Uiso 0.5 1 calc R U P A -1
H2B3 H 0.054697 0.379319 0.506603 0.060 Uiso 0.5 1 calc R U P A -1
C3B C -0.0265(13) 0.2175(12) 0.5221(4) 0.044(4) Uani 0.5 1 d . U P A -1
H3B1 H -0.061074 0.156585 0.521378 0.065 Uiso 0.5 1 calc R U P A -1
H3B2 H -0.068251 0.267330 0.531860 0.065 Uiso 0.5 1 calc R U P A -1
H3B3 H 0.030247 0.210918 0.537320 0.065 Uiso 0.5 1 calc R U P A -1
O1A O 0.9989(6) 0.4666(8) 0.5675(2) 0.102(3) Uani 1 1 d . . . . .
N1A N 0.9521(8) 0.4863(8) 0.6251(2) 0.089(3) Uani 1 1 d . . . . .
C3A C 0.8747(12) 0.4611(11) 0.6517(3) 0.120(6) Uani 1 1 d . . . . .
H3A1 H 0.829375 0.416688 0.640561 0.180 Uiso 1 1 calc R U . . .
H3A2 H 0.841038 0.519317 0.659051 0.180 Uiso 1 1 calc R U . . .
H3A3 H 0.903566 0.430785 0.672831 0.180 Uiso 1 1 calc R U . . .
C1A C 0.9506(9) 0.4504(12) 0.5933(3) 0.102(5) Uani 1 1 d . . . . .
H1A H 0.902957 0.402908 0.589739 0.122 Uiso 1 1 calc R U . . .
C2A C 1.0272(9) 0.5612(8) 0.6349(3) 0.082(4) Uani 1 1 d . . . . .
H2A1 H 1.076493 0.563102 0.616186 0.123 Uiso 1 1 calc R U . . .
H2A2 H 1.056549 0.544535 0.657900 0.123 Uiso 1 1 calc R U . . .
H2A3 H 0.996647 0.624096 0.636744 0.123 Uiso 1 1 calc R U . . .
H3NA H 0.136(5) 0.275(5) 0.3955(18) 0.014(19) Uiso 1 1 d . . . . .
H3NB H 0.175(6) 0.292(6) 0.363(2) 0.04(2) Uiso 1 1 d . . . . .

loop_
_atom_site_aniso_label
_atom_site_aniso_U_11
_atom_site_aniso_U_22
_atom_site_aniso_U_33
_atom_site_aniso_U_23
_atom_site_aniso_U_13
_atom_site_aniso_U_12
Pd1 0.0181(3) 0.0155(3) 0.0106(2) -0.00210(19) -0.0003(2) 0.0010(2)
S1 0.0204(9) 0.0216(9) 0.0127(7) -0.0015(6) -0.0021(6) 0.0003(7)
O1 0.034(3) 0.020(3) 0.019(2) -0.003(2) -0.004(2) 0.004(2)
O2 0.043(3) 0.034(3) 0.016(2) 0.000(2) 0.002(2) 0.001(2)
N1 0.020(3) 0.018(3) 0.013(3) 0.001(2) -0.005(2) -0.001(2)
N2 0.022(3) 0.020(3) 0.019(3) -0.002(2) -0.002(2) -0.001(2)
N3 0.019(4) 0.043(4) 0.020(3) -0.002(3) -0.004(3) -0.001(3)
C1 0.028(4) 0.006(3) 0.022(3) 0.001(3) -0.005(3) 0.005(3)
C2 0.032(4) 0.014(3) 0.014(3) -0.003(3) -0.002(3) 0.000(3)
C3 0.025(4) 0.014(4) 0.020(3) -0.001(3) -0.006(3) 0.000(3)
C4 0.033(4) 0.012(3) 0.026(4) -0.001(3) -0.012(3) 0.009(3)
C5 0.032(4) 0.021(4) 0.033(4) -0.007(3) -0.014(3) 0.001(3)
C6 0.022(4) 0.021(4) 0.052(5) -0.007(3) -0.015(4) 0.005(3)
C7 0.026(4) 0.024(4) 0.031(4) -0.002(3) -0.006(3) 0.001(3)
C8 0.028(4) 0.018(4) 0.026(4) -0.003(3) -0.010(3) 0.001(3)
C9 0.024(4) 0.012(3) 0.026(3) -0.003(3) -0.006(3) 0.004(3)
C10 0.028(4) 0.011(3) 0.018(3) 0.001(2) 0.001(3) 0.004(3)
C11 0.019(4) 0.020(4) 0.012(3) -0.004(3) 0.000(3) 0.008(3)
C12 0.035(4) 0.021(4) 0.021(3) 0.003(3) 0.002(3) 0.003(3)
O1B 0.033(15) 0.039(14) 0.028(4) -0.003(7) -0.010(7) 0.022(10)
N1B 0.022(6) 0.046(10) 0.034(5) -0.012(8) -0.008(8) 0.010(7)
C1B 0.025(7) 0.045(8) 0.034(6) -0.012(6) -0.005(6) 0.012(6)
C2B 0.023(8) 0.051(10) 0.045(9) -0.012(8) -0.008(7) 0.002(7)
C3B 0.047(11) 0.050(11) 0.034(8) -0.006(7) 0.005(7) 0.015(7)
O1A 0.082(6) 0.172(10) 0.053(5) -0.008(5) -0.001(4) -0.029(6)
N1A 0.119(9) 0.107(8) 0.040(5) -0.005(5) 0.003(5) -0.013(7)
C3A 0.177(16) 0.124(12) 0.059(8) -0.006(8) 0.050(9) -0.055(11)
C1A 0.078(9) 0.198(16) 0.030(6) -0.005(8) 0.006(6) -0.005(10)
C2A 0.093(9) 0.070(8) 0.083(9) -0.012(7) -0.004(7) -0.003(7)

loop_
_atom_type_symbol
_atom_type_description
_atom_type_scat_dispersion_real
_atom_type_scat_dispersion_imag
_atom_type_scat_source
C C 0.0033 0.0016 'International Tables Vol C Tables 4.2.6.8 and 6.1.1.4'
H H 0.0000 0.0000 'International Tables Vol C Tables 4.2.6.8 and 6.1.1.4'
N N 0.0061 0.0033 'International Tables Vol C Tables 4.2.6.8 and 6.1.1.4'
O O 0.0106 0.0060 'International Tables Vol C Tables 4.2.6.8 and 6.1.1.4'
Pd Pd -0.9988 1.0072 'International Tables Vol C Tables 4.2.6.8 and 6.1.1.4'
S S 0.1246 0.1234 'International Tables Vol C Tables 4.2.6.8 and 6.1.1.4'

loop_
_geom_angle_atom_site_label_1
_geom_angle_atom_site_label_2
_geom_angle_atom_site_label_3
_geom_angle
_geom_angle_site_symmetry_1
_geom_angle_site_symmetry_3
N1 Pd1 C1 80.8(2) . .
N1 Pd1 S1 82.46(15) . .
C1 Pd1 S1 162.19(19) . .
N1 Pd1 S1 174.96(15) . 10_666
C1 Pd1 S1 104.23(19) . 10_666
S1 Pd1 S1 92.51(4) . 10_666
N1 Pd1 Pd1 90.43(15) . 7_554
C1 Pd1 Pd1 91.49(16) . 7_554
S1 Pd1 Pd1 94.66(4) . 7_554
S1 Pd1 Pd1 89.76(4) 10_666 7_554
C11 S1 Pd1 95.2(2) . .
C11 S1 Pd1 105.5(2) . 16_656
Pd1 S1 Pd1 114.46(7) . 16_656
C3 O1 C4 121.8(5) . .
C10 N1 N2 118.7(5) . .
C10 N1 Pd1 117.5(4) . .
N2 N1 Pd1 123.8(4) . .
C11 N2 N1 114.6(5) . .
C11 N3 H3NA 125(5) . .
C11 N3 H3NB 126(6) . .
H3NA N3 H3NB 108(7) . .
C2 C1 C9 117.3(6) . .
C2 C1 Pd1 109.9(5) . .
C9 C1 Pd1 132.7(5) . .
C1 C2 C10 118.1(5) . .
C1 C2 C3 123.0(6) . .
C10 C2 C3 118.8(6) . .
O2 C3 O1 115.8(6) . .
O2 C3 C2 127.7(6) . .
O1 C3 C2 116.4(6) . .
O1 C4 C9 122.1(6) . .
O1 C4 C5 114.8(6) . .
C9 C4 C5 123.0(7) . .
C6 C5 C4 118.8(7) . .
C6 C5 H5 120.6 . .
C4 C5 H5 120.6 . .
C5 C6 C7 120.1(7) . .
C5 C6 H6 119.9 . .
C7 C6 H6 119.9 . .
C8 C7 C6 119.7(7) . .
C8 C7 H7 120.2 . .
C6 C7 H7 120.2 . .
C7 C8 C9 122.7(6) . .
C7 C8 H8 118.6 . .
C9 C8 H8 118.6 . .
C4 C9 C8 115.6(6) . .
C4 C9 C1 119.2(6) . .
C8 C9 C1 125.3(6) . .
N1 C10 C2 113.4(6) . .
N1 C10 C12 121.7(6) . .
C2 C10 C12 124.9(6) . .
N2 C11 N3 120.6(6) . .
N2 C11 S1 122.4(5) . .
N3 C11 S1 116.7(5) . .
C10 C12 H12A 109.5 . .
C10 C12 H12B 109.5 . .
H12A C12 H12B 109.5 . .
C10 C12 H12C 109.5 . .
H12A C12 H12C 109.5 . .
H12B C12 H12C 109.5 . .
C1B N1B C3B 130(6) . .
C1B N1B C2B 112(3) . .
C3B N1B C2B 114(3) . .
N1B C1B O1B 121(4) . .
N1B C1B H1B 119.5 . .
O1B C1B H1B 119.5 . .
N1B C2B H2B1 109.5 . .
N1B C2B H2B2 109.5 . .
H2B1 C2B H2B2 109.5 . .
N1B C2B H2B3 109.5 . .
H2B1 C2B H2B3 109.5 . .
H2B2 C2B H2B3 109.5 . .
N1B C3B H3B1 109.5 . .
N1B C3B H3B2 109.5 . .
H3B1 C3B H3B2 109.5 . .
N1B C3B H3B3 109.5 . .
H3B1 C3B H3B3 109.5 . .
H3B2 C3B H3B3 109.5 . .
C1A N1A C3A 120.1(12) . .
C1A N1A C2A 119.9(11) . .
C3A N1A C2A 119.8(9) . .
N1A C3A H3A1 109.5 . .
N1A C3A H3A2 109.5 . .
H3A1 C3A H3A2 109.5 . .
N1A C3A H3A3 109.5 . .
H3A1 C3A H3A3 109.5 . .
H3A2 C3A H3A3 109.5 . .
O1A C1A N1A 131.0(15) . .
O1A C1A H1A 114.5 . .
N1A C1A H1A 114.5 . .
N1A C2A H2A1 109.5 . .
N1A C2A H2A2 109.5 . .
H2A1 C2A H2A2 109.5 . .
N1A C2A H2A3 109.5 . .
H2A1 C2A H2A3 109.5 . .
H2A2 C2A H2A3 109.5 . .

loop_
_geom_bond_atom_site_label_1
_geom_bond_atom_site_label_2
_geom_bond_distance
_geom_bond_site_symmetry_2
Pd1 N1 2.006(5) .
Pd1 C1 2.071(6) .
Pd1 S1 2.3495(16) .
Pd1 S1 2.3521(17) 10_666
Pd1 Pd1 3.2038(11) 7_554
S1 C11 1.807(7) .
O1 C3 1.381(8) .
O1 C4 1.383(8) .
O2 C3 1.214(8) .
N1 C10 1.311(8) .
N1 N2 1.393(7) .
N2 C11 1.312(8) .
N3 C11 1.326(9) .
N3 H3NA 0.82(7) .
N3 H3NB 0.84(9) .
C1 C2 1.381(9) .
C1 C9 1.456(9) .
C2 C10 1.468(9) .
C2 C3 1.478(8) .
C4 C9 1.399(9) .
C4 C5 1.419(10) .
C5 C6 1.386(11) .
C5 H5 0.9500 .
C6 C7 1.396(10) .
C6 H6 0.9500 .
C7 C8 1.396(9) .
C7 H7 0.9500 .
C8 C9 1.412(10) .
C8 H8 0.9500 .
C10 C12 1.508(9) .
C12 H12A 0.9800 .
C12 H12B 0.9800 .
C12 H12C 0.9800 .
O1B C1B 1.31(3) .
N1B C1B 1.31(4) .
N1B C3B 1.45(4) .
N1B C2B 1.64(7) .
C1B H1B 0.9500 .
C2B H2B1 0.9800 .
C2B H2B2 0.9800 .
C2B H2B3 0.9800 .
C3B H3B1 0.9800 .
C3B H3B2 0.9800 .
C3B H3B3 0.9800 .
O1A C1A 1.196(13) .
N1A C1A 1.286(14) .
N1A C3A 1.510(15) .
N1A C2A 1.527(14) .
C3A H3A1 0.9800 .
C3A H3A2 0.9800 .
C3A H3A3 0.9800 .
C1A H1A 0.9500 .
C2A H2A1 0.9800 .
C2A H2A2 0.9800 .
C2A H2A3 0.9800 .

loop_
_geom_hbond_atom_site_label_D
_geom_hbond_atom_site_label_H
_geom_hbond_atom_site_label_A
_geom_hbond_distance_DH
_geom_hbond_distance_HA
_geom_hbond_distance_DA
_geom_hbond_angle_DHA
_geom_hbond_site_symmetry_A
C2B H2B1 O1A 0.98 2.39 3.28(2) 151.1 9_666
C2B H2B2 N2 0.98 2.58 3.531(17) 164.8 .
N3 H3NA O1B 0.82(7) 2.12(9) 2.94(5) 177(7) .
N3 H3NA O1B 0.82(7) 2.33(8) 3.15(4) 172(6) 7_454
N3 H3NB O2 0.84(9) 2.14(9) 2.971(8) 172(8) 4_454

loop_
_geom_torsion_atom_site_label_1
_geom_torsion_atom_site_label_2
_geom_torsion_atom_site_label_3
_geom_torsion_atom_site_label_4
_geom_torsion
_geom_torsion_site_symmetry_1
C10 N1 N2 C11 -178.2(6) .
Pd1 N1 N2 C11 -1.1(7) .
C9 C1 C2 C10 -178.1(5) .
Pd1 C1 C2 C10 5.2(7) .
C9 C1 C2 C3 2.4(9) .
Pd1 C1 C2 C3 -174.3(5) .
C4 O1 C3 O2 179.2(6) .
C4 O1 C3 C2 -1.6(8) .
C1 C2 C3 O2 178.9(6) .
C10 C2 C3 O2 -0.6(10) .
C1 C2 C3 O1 -0.2(9) .
C10 C2 C3 O1 -179.8(5) .
C3 O1 C4 C9 1.1(9) .
C3 O1 C4 C5 -178.2(5) .
O1 C4 C5 C6 176.8(6) .
C9 C4 C5 C6 -2.5(10) .
C4 C5 C6 C7 1.2(10) .
C5 C6 C7 C8 0.6(10) .
C6 C7 C8 C9 -1.1(10) .
O1 C4 C9 C8 -177.3(6) .
C5 C4 C9 C8 1.9(9) .
O1 C4 C9 C1 1.2(9) .
C5 C4 C9 C1 -179.6(6) .
C7 C8 C9 C4 -0.1(10) .
C7 C8 C9 C1 -178.5(6) .
C2 C1 C9 C4 -2.9(9) .
Pd1 C1 C9 C4 173.0(5) .
C2 C1 C9 C8 175.5(6) .
Pd1 C1 C9 C8 -8.7(10) .
N2 N1 C10 C2 -178.3(5) .
Pd1 N1 C10 C2 4.5(7) .
N2 N1 C10 C12 1.8(9) .
Pd1 N1 C10 C12 -175.5(4) .
C1 C2 C10 N1 -6.5(8) .
C3 C2 C10 N1 173.0(6) .
C1 C2 C10 C12 173.4(6) .
C3 C2 C10 C12 -7.1(9) .
N1 N2 C11 N3 176.2(6) .
N1 N2 C11 S1 -9.6(8) .
Pd1 S1 C11 N2 13.0(6) .
Pd1 S1 C11 N2 130.2(5) 16_656
Pd1 S1 C11 N3 -172.6(5) .
Pd1 S1 C11 N3 -55.4(5) 16_656
C3B N1B C1B O1B -176(4) .
C2B N1B C1B O1B 27(6) .
C3A N1A C1A O1A 172.7(16) .
C2A N1A C1A O1A -2(3) .
